data_9000458
loop_
_publ_author_name
'Dowty, E.'

_publ_section_title
;
 Crystal structure of joaquinite
;
_journal_name_full 'American Mineralogist'
_journal_page_first 872
_journal_page_last 878
_journal_volume 60
_journal_year 1975
_chemical_formula_sum 'Ba2 Ce2 Fe1.04 H3 Na0.96 O28 Si8 Ti2'
_chemical_name_mineral Joaquinite-(Ce)
_space_group_IT_number 5
_symmetry_space_group_name_Hall 'C 2y'
_symmetry_space_group_name_H-M 'C 1 2 1'
_cell_angle_alpha 90
_cell_angle_beta 109.67
_cell_angle_gamma 90
_cell_formula_units_Z 2
_cell_length_a 10.516
_cell_length_b 9.686
_cell_length_c 11.833
_cell_volume 1134.953
_database_code_amcsd 0000469
_exptl_crystal_density_diffrn 4.116
_cod_original_formula_sum 'Ba2 Ce2 Ti2 (Fe1.04 Na.96) Si8 O28 H3'
_cod_database_code 9000458

loop_
_space_group_symop_operation_xyz
x,y,z
1/2+x,1/2+y,z
-x,y,-z
1/2-x,1/2+y,-z

loop_
_atom_site_aniso_label
_atom_site_aniso_U_11
_atom_site_aniso_U_22
_atom_site_aniso_U_33
_atom_site_aniso_U_12
_atom_site_aniso_U_13
_atom_site_aniso_U_23
Ba 0.01341 0.01188 0.00849 0.00292 0.00123 -0.00115
Ce 0.00994 0.02899 0.00377 0.00146 0.00022 -0.00437
Ti 0.00596 0.00475 0.00189 0.00000 0.00000 0.00055
Fe1 0.01043 0.00760 0.00440 0.00000 0.00112 0.00000
Na1 0.01043 0.00760 0.00440 0.00000 0.00112 0.00000
Fe2 0.03676 0.14972 0.04592 0.00000 0.02459 0.00000
Na2 0.03676 0.14972 0.04592 0.00000 0.02459 0.00000
Si1 0.00844 0.00856 0.00629 0.00049 0.00056 0.00109
Si2 0.01292 0.01521 0.00629 -0.00340 0.00279 -0.00492
Si3 0.01441 0.01046 0.00440 0.00000 0.00224 0.00000
Si4 0.01292 0.00333 0.00881 0.00000 0.00224 0.00000

loop_
_atom_site_label
_atom_site_fract_x
_atom_site_fract_y
_atom_site_fract_z
_atom_site_occupancy
_atom_site_U_iso_or_equiv
_atom_site_type_symbol
_atom_site_attached_hydrogens
Ba 0.23660 0.00000 0.00580 1.00000 ? Ba 0
Ce 0.16670 0.74670 0.45180 1.00000 ? Ce 0
Ti 0.04900 0.73690 0.12760 1.00000 ? Ti 0
Fe1 0.00000 0.36940 0.50000 0.79000 ? Fe 0
Na1 0.00000 0.36940 0.50000 0.21000 ? Na 0
Fe2 0.00000 0.05400 0.50000 0.25000 ? Fe 0
Na2 0.00000 0.05400 0.50000 0.75000 ? Na 0
Si1 0.37730 0.73430 0.24260 1.00000 ? Si 0
Si2 0.30850 0.26740 0.24320 1.00000 ? Si 0
Si3 0.12060 0.03750 0.29170 1.00000 ? Si 0
Si4 0.09290 0.43650 0.27090 1.00000 ? Si 0
O1 0.00000 0.86700 0.00000 1.00000 0.00760 O 0
O2 0.00000 0.60600 0.00000 1.00000 0.01013 O 0
O3 0.11600 0.88100 0.25100 1.00000 0.01520 O 0
O4 0.18800 0.38500 0.19100 1.00000 0.01140 O 0
O5 0.22600 0.11500 0.23700 1.00000 0.01646 O 0
O6 0.23300 0.71500 0.13300 1.00000 0.00887 O 0
O7 0.47200 0.60500 0.22900 1.00000 0.02026 O 0
O8 0.08600 0.60400 0.26800 1.00000 0.01267 O 0
O9 0.37100 0.73700 0.37500 1.00000 0.01267 O 0
O10 0.41200 0.30300 0.37200 1.00000 0.01900 O 0
O11 0.14400 0.36800 0.40300 1.00000 0.01773 O 0
O12 0.17300 0.04400 0.44300 1.00000 0.02153 O 0
O13 0.36700 0.25400 0.13300 1.00000 0.01013 O 0
O14 0.43900 0.88000 0.20300 1.00000 0.02153 O 0
O-H 0.00000 0.57600 0.50000 1.00000 0.06333 O 1
Wat 0.00000 0.19900 0.00000 1.00000 0.03293 O 2

loop_
_cod_changelog_entry_id
_cod_changelog_entry_author
_cod_changelog_entry_date
_cod_changelog_entry_text
1
;cod-tools version 3.8.0
Id: cif_guess_AMCSD_atom_types 9574 2023-05-10 09:00:05Z saulius
;
2023-05-10T18:46:19+03:00
;Derived atom types and hydrogen counts
from atom names that follow the AMCSD naming convention
(Wat == water, O-H == hydroxyl).
;

loop_
_cod_related_entry_id
_cod_related_entry_database
_cod_related_entry_code
1 AMCSD 0000469
